data_4134735
loop_
_publ_author_name
'Garci, Amine'
'Beldjoudi, Yassine'
'Kodaimati, Mohamad S.'
'Hornick, Jessica E.'
'Nguyen, Minh T.'
'Cetin, M. Mustafa'
'Stern, Charlotte L.'
'Roy, Indranil'
'Weiss, Emily A.'
'Stoddart, J. Fraser'

_publ_section_title
;
 Mechanical-Bond-Induced Exciplex Fluorescence in an Anthracene-Based
 Homo[2]catenane.
;
_journal_issue 17
_journal_name_full 'Journal of the American Chemical Society'
_journal_page_first 7956
_journal_page_last 7967
_journal_paper_doi 10.1021/jacs.0c02128
_journal_volume 142
_journal_year 2020
_chemical_formula_moiety 'C64 H48 N4, 4(F6 P), 0.5(C2 H3 N)'
_chemical_formula_sum 'C65 H49.5 F24 N4.5 P4'
_chemical_formula_weight 1473.47
_space_group_crystal_system orthorhombic
_space_group_IT_number 17
_space_group_name_Hall 'P 2c 2'
_space_group_name_H-M_alt 'P 2 2 21'
_atom_sites_solution_hydrogens geom
_atom_sites_solution_primary dual
_audit_creation_date 2019-12-12
_audit_creation_method
;
Olex2 1.2
(compiled 2018.05.29 svn.r3508 for OlexSys, GUI svn.r5506)
;
_cell_angle_alpha 90
_cell_angle_beta 90
_cell_angle_gamma 90
_cell_formula_units_Z 4
_cell_length_a 11.9331(7)
_cell_length_b 14.1803(9)
_cell_length_c 42.533(2)
_cell_measurement_reflns_used 7488
_cell_measurement_temperature 100(2)
_cell_measurement_theta_max 63.718
_cell_measurement_theta_min 3.704
_cell_volume 7197.2(7)
_computing_cell_refinement 'SAINT V8.34A (Bruker, 2017)'
_computing_data_collection 'APEX2 V2017.3 (Bruker, 2017)'
_computing_data_reduction 'SAINT V8.38A (?, 2016)'
_computing_molecular_graphics 'Olex2 (Dolomanov et al., 2009)'
_computing_publication_material 'Olex2 (Dolomanov et al., 2009)'
_computing_structure_refinement 'XL (Sheldrick, 2008)'
_computing_structure_solution 'ShelXT (Sheldrick, 2015)'
_diffrn_ambient_temperature 99.98
_diffrn_detector_area_resol_mean 8
_diffrn_measured_fraction_theta_full 0.992
_diffrn_measured_fraction_theta_max 0.992
_diffrn_measurement_device_type 'Bruker Kappa APEX CCD area detector'
_diffrn_measurement_method '\w and \f scans'
_diffrn_radiation_monochromator 'MX optics'
_diffrn_radiation_type CuK\a
_diffrn_radiation_wavelength 1.54178
_diffrn_reflns_av_R_equivalents 0.0898
_diffrn_reflns_av_unetI/netI 0.1050
_diffrn_reflns_Laue_measured_fraction_full 0.992
_diffrn_reflns_Laue_measured_fraction_max 0.992
_diffrn_reflns_limit_h_max 13
_diffrn_reflns_limit_h_min -13
_diffrn_reflns_limit_k_max 16
_diffrn_reflns_limit_k_min -12
_diffrn_reflns_limit_l_max 49
_diffrn_reflns_limit_l_min -37
_diffrn_reflns_number 28512
_diffrn_reflns_point_group_measured_fraction_full 0.992
_diffrn_reflns_point_group_measured_fraction_max 0.992
_diffrn_reflns_theta_full 63.881
_diffrn_reflns_theta_max 63.881
_diffrn_reflns_theta_min 2.077
_diffrn_source microsource
_exptl_absorpt_coefficient_mu 1.897
_exptl_absorpt_correction_T_max 0.7524
_exptl_absorpt_correction_T_min 0.5613
_exptl_absorpt_correction_type multi-scan
_exptl_absorpt_process_details 'SADABS-2016/2 (Bruker,2016/2) was used for absorption correction.'
_exptl_crystal_colour red
_exptl_crystal_colour_primary red
_exptl_crystal_density_diffrn 1.360
_exptl_crystal_description plate
_exptl_crystal_F_000 2988
_exptl_crystal_recrystallization_method 'The material was recrystallised from --- by as supplied'
_exptl_crystal_size_max 0.477
_exptl_crystal_size_mid 0.177
_exptl_crystal_size_min 0.022
_refine_diff_density_max 2.515
_refine_diff_density_min -0.750
_refine_diff_density_rms 0.222
_refine_ls_abs_structure_details
;
 Refined as an inversion twin.
;
_refine_ls_abs_structure_Flack 0.51(13)
_refine_ls_extinction_method none
_refine_ls_goodness_of_fit_ref 1.717
_refine_ls_hydrogen_treatment constr
_refine_ls_matrix_type full
_refine_ls_number_parameters 918
_refine_ls_number_reflns 11178
_refine_ls_number_restraints 1863
_refine_ls_restrained_S_all 1.920
_refine_ls_R_factor_all 0.2299
_refine_ls_R_factor_gt 0.1971
_refine_ls_shift/su_max 0.000
_refine_ls_shift/su_mean 0.000
_refine_ls_structure_factor_coef Fsqd
_refine_ls_weighting_details 'w=1/[\s^2^(Fo^2^)+(0.2000P)^2^] where P=(Fo^2^+2Fc^2^)/3'
_refine_ls_weighting_scheme calc
_refine_ls_wR_factor_gt 0.4554
_refine_ls_wR_factor_ref 0.4836
_reflns_Friedel_coverage 0.799
_reflns_Friedel_fraction_full 0.992
_reflns_Friedel_fraction_max 0.992
_reflns_number_gt 7529
_reflns_number_total 11178
_reflns_threshold_expression 'I > 2\s(I)'
_cod_data_source_file ja0c02128_si_003.cif
_cod_data_source_block cx1475
_cod_depositor_comments 'Adding full bibliography for 4134731--4134735.cif.'
_cod_original_formula_sum 'C65 H49.50 F24 N4.50 P4'
_cod_database_code 4134735
_shelx_shelxl_version_number 2017/1
_shelx_space_group_comment
;
The symmetry employed for this shelxl refinement is uniquely defined
by the following loop, which should always be used as a source of
symmetry information in preference to the above space-group names.
They are only intended as comments.
;
_shelx_estimated_absorpt_t_max 0.959
_shelx_estimated_absorpt_t_min 0.465
_olex2_refinement_description
;
1. Twinned data refinement
 Scales: 0.49(13)
 0.51(13)
2. Fixed Uiso
 At 1.2 times of:
  All C(H) groups, All C(H,H) groups
 At 1.5 times of:
  All C(H,H,H) groups
3. Restrained distances
 P1-F2 \\sim P1-F6 \\sim P1-F1 \\sim P1-F5 \\sim P1-F4 \\sim P1-F3 \\sim P3-F18
\\sim P3-F14 \\sim P3-F13 \\sim P3-
 F16 \\sim P3-F15 \\sim P3-F17 \\sim P4-F21 \\sim P4-F21_$1 \\sim P4-F19 \\sim
P4-F19_$1 \\sim P4-F20 \\sim P4-
 F20_$1 \\sim P5-F22 \\sim P5-F23 \\sim P5-F24 \\sim P5-F25 \\sim P5-F26 \\sim
P5-F27
 with sigma of 0.02
 F21-F19 \\sim F21-F19_$1 \\sim F21-F20 \\sim F21-F20_$1 \\sim F21_$1-F19 \\sim
F21_$1-F19_$1 ~
 F21_$1-F20 \\sim F21_$1-F20_$1 \\sim F19-F19_$1 \\sim F19-F20_$1 \\sim
F19_$1-F20 \\sim F18-F14 ~
 F18-F13 \\sim F18-F15 \\sim F18-F17 \\sim F14-F16 \\sim F14-F15 \\sim F13-F15
\\sim F13-F17 \\sim F16-F15
 \\sim F16-F17 \\sim F22-F25 \\sim F22-F26 \\sim F22-F27 \\sim F23-F24 \\sim
F23-F25 \\sim F23-F26 \\sim F23-
 F27 \\sim F24-F25 \\sim F24-F27 \\sim F25-F26 \\sim F26-F27 \\sim F2-F6 \\sim
F2-F5 \\sim F2-F4 \\sim F2-F3 ~
 F6-F1 \\sim F6-F5 \\sim F1-F5 \\sim F1-F4 \\sim F1-F3 \\sim F5-F4 \\sim F4-F3
 with sigma of 0.02
 C63-C58 \\sim C63-C62 \\sim C62-C61 \\sim C61-C60 \\sim C60-C59 \\sim C59-C58
 with sigma of 0.01
 C63-C61 \\sim C62-C60 \\sim C61-C59 \\sim C60-C58 \\sim C59-C63 \\sim C58-C62
 with sigma of 0.02
 C59-C60 \\sim C58-C59 \\sim C60-C61 \\sim C61-C62 \\sim C62-C63 \\sim C58-C63
 with sigma of 0.01
 P1-F2 \\sim P4-F20 \\sim P4-F20_$1 \\sim P5-F22 \\sim P5-F23 \\sim P5-F24
\\sim P5-F25 \\sim P5-F26 \\sim P5-
 F27 \\sim P1-F6 \\sim P1-F1 \\sim P1-F5 \\sim P1-F4 \\sim P1-F3 \\sim P3-F18
\\sim P3-F14 \\sim P3-F13 \\sim P3-
 F16 \\sim P3-F15 \\sim P3-F17 \\sim P4-F21 \\sim P4-F21_$1 \\sim P4-F19 \\sim
P4-F19_$1
 with sigma of 0.02
 F19-F21 \\sim F14-F15 \\sim F13-F15 \\sim F13-F17 \\sim F15-F16 \\sim F16-F17
\\sim F22-F25 \\sim F22-F26
 \\sim F22-F27 \\sim F23-F24 \\sim F23-F25 \\sim F23-F26 \\sim F23-F27 \\sim
F24-F25 \\sim F24-F27 \\sim F25-
 F26 \\sim F26-F27 \\sim F2-F6 \\sim F2-F5 \\sim F2-F4 \\sim F2-F3 \\sim F1-F6
\\sim F5-F6 \\sim F1-F5 \\sim F1-F4
 \\sim F1-F3 \\sim F4-F5 \\sim F3-F4 \\sim F21-F19_$1 \\sim F20-F21 \\sim
F21-F20_$1 \\sim F19-F21_$1 ~
 F21_$1-F19_$1 \\sim F20-F21_$1 \\sim F21_$1-F20_$1 \\sim F19-F19_$1 \\sim
F19-F20_$1 \\sim F20-
 F19_$1 \\sim F14-F18 \\sim F13-F18 \\sim F15-F18 \\sim F17-F18 \\sim F14-F16
 with sigma of 0.02
 C61-C63 \\sim C60-C62 \\sim C59-C61 \\sim C58-C60 \\sim C59-C63 \\sim C58-C62
 with sigma of 0.02
 C62-C63 \\sim C58-C63 \\sim C61-C62 \\sim C60-C61 \\sim C58-C59 \\sim C59-C60
 with sigma of 0.01
 P1-F6 \\sim P3-F16 \\sim P3-F15 \\sim P3-F17 \\sim P4-F21 \\sim P4-F21_$1
\\sim P4-F19 \\sim P4-F19_$1 ~
 P4-F20 \\sim P4-F20_$1 \\sim P5-F22 \\sim P5-F23 \\sim P5-F24 \\sim P5-F25
\\sim P5-F26 \\sim P5-F27 \\sim P1-
 F1 \\sim P1-F5 \\sim P1-F4 \\sim P1-F3 \\sim P3-F18 \\sim P3-F14 \\sim P3-F13
\\sim P1-F2
 with sigma of 0.02
 F21_$1-F20_$1 \\sim F4-F5 \\sim F3-F4 \\sim F19-F19_$1 \\sim F19-F20_$1 \\sim
F20-F19_$1 \\sim F14-
 F18 \\sim F13-F18 \\sim F15-F18 \\sim F17-F18 \\sim F14-F16 \\sim F14-F15
\\sim F13-F15 \\sim F13-F17 ~
 F15-F16 \\sim F16-F17 \\sim F22-F25 \\sim F22-F26 \\sim F22-F27 \\sim F23-F24
\\sim F23-F25 \\sim F23-F26
 \\sim F23-F27 \\sim F24-F25 \\sim F24-F27 \\sim F25-F26 \\sim F26-F27 \\sim
F2-F6 \\sim F2-F5 \\sim F2-F4 \\sim F2-
 F3 \\sim F1-F6 \\sim F5-F6 \\sim F1-F5 \\sim F1-F4 \\sim F1-F3 \\sim F19-F21
\\sim F21-F19_$1 \\sim F20-F21 ~
 F21-F20_$1 \\sim F19-F21_$1 \\sim F21_$1-F19_$1 \\sim F20-F21_$1
 with sigma of 0.02
 C58-C59 \\sim C59-C60 \\sim C60-C61 \\sim C61-C62 \\sim C58-C63 \\sim C62-C63
 with sigma of 0.01
 P1-F1 \\sim P1-F5 \\sim P1-F4 \\sim P1-F3 \\sim P3-F18 \\sim P3-F14 \\sim
P3-F13 \\sim P3-F16 \\sim P3-F15 ~
 P3-F17 \\sim P4-F21 \\sim P4-F21_$1 \\sim P4-F19 \\sim P4-F19_$1 \\sim P4-F20
\\sim P4-F20_$1 \\sim P5-F22
 \\sim P5-F23 \\sim P5-F24 \\sim P5-F25 \\sim P5-F26 \\sim P5-F27 \\sim P1-F6
\\sim P1-F2
 with sigma of 0.02
 F13-F15 \\sim F5-F6 \\sim F1-F5 \\sim F1-F4 \\sim F1-F3 \\sim F4-F5 \\sim
F3-F4 \\sim F13-F17 \\sim F15-F16 ~
 F16-F17 \\sim F22-F25 \\sim F22-F26 \\sim F22-F27 \\sim F23-F24 \\sim F23-F25
\\sim F23-F26 \\sim F23-F27
 \\sim F24-F25 \\sim F24-F27 \\sim F25-F26 \\sim F26-F27 \\sim F2-F6 \\sim
F2-F5 \\sim F2-F4 \\sim F2-F3 \\sim F1-
 F6 \\sim F19-F21 \\sim F21-F19_$1 \\sim F20-F21 \\sim F21-F20_$1 \\sim
F19-F21_$1 \\sim F21_$1-F19_$1
 \\sim F20-F21_$1 \\sim F21_$1-F20_$1 \\sim F14-F15 \\sim F19-F19_$1 \\sim
F19-F20_$1 \\sim F20-F19_$1
 \\sim F14-F18 \\sim F13-F18 \\sim F15-F18 \\sim F17-F18 \\sim F14-F16
 with sigma of 0.02
 C60-C62 \\sim C58-C60 \\sim C59-C63 \\sim C58-C62 \\sim C59-C61 \\sim C61-C63
 with sigma of 0.02
 C58-C63 \\sim C62-C63 \\sim C61-C62 \\sim C60-C61 \\sim C59-C60 \\sim C58-C59
 with sigma of 0.01
 P1-F1 \\sim P5-F22 \\sim P5-F23 \\sim P5-F24 \\sim P5-F25 \\sim P5-F26 \\sim
P5-F27 \\sim P1-F5 \\sim P1-F4 ~
 P1-F3 \\sim P3-F18 \\sim P3-F14 \\sim P3-F13 \\sim P3-F16 \\sim P3-F15 \\sim
P3-F17 \\sim P4-F21 \\sim P4-
 F21_$1 \\sim P4-F19 \\sim P4-F19_$1 \\sim P4-F20 \\sim P4-F20_$1 \\sim P1-F6
\\sim P1-F2
 with sigma of 0.02
 F5-F6 \\sim F1-F5 \\sim F1-F4 \\sim F1-F3 \\sim F4-F5 \\sim F3-F4 \\sim
F23-F27 \\sim F24-F25 \\sim F24-F27 ~
 F25-F26 \\sim F26-F27 \\sim F2-F6 \\sim F2-F5 \\sim F2-F4 \\sim F2-F3 \\sim
F1-F6 \\sim F19-F21 \\sim F21-
 F19_$1 \\sim F20-F21 \\sim F21-F20_$1 \\sim F19-F21_$1 \\sim F14-F15 \\sim
F13-F15 \\sim F13-F17 \\sim F15-
 F16 \\sim F16-F17 \\sim F22-F25 \\sim F22-F26 \\sim F22-F27 \\sim F23-F24
\\sim F23-F25 \\sim F23-F26 ~
 F21_$1-F19_$1 \\sim F20-F21_$1 \\sim F21_$1-F20_$1 \\sim F19-F19_$1 \\sim
F19-F20_$1 \\sim F20-
 F19_$1 \\sim F14-F18 \\sim F13-F18 \\sim F15-F18 \\sim F17-F18 \\sim F14-F16
 with sigma of 0.02
 C58-C60 \\sim C58-C62 \\sim C61-C63 \\sim C59-C63 \\sim C60-C62 \\sim C59-C61
 with sigma of 0.02
4. Uiso/Uaniso restraints and constraints
All non-hydrogen atoms have similar U: within 2A with sigma of 0.01 and sigma
for terminal atoms of 0.02
5. Others
 Fixed Sof: P3(0.5) F13(0.5) F14(0.5) F15(0.5) F16(0.5) F17(0.5) F18(0.5)
 H66A(0.5) H66B(0.5) H66C(0.5) P4(0.5)
6.a Secondary CH2 refined with riding coordinates:
 C25(H25A,H25B), C32(H32A,H32B), C57(H57A,H57B), C64(H64A,H64B)
6.b Aromatic/amide H refined with riding coordinates:
 C1(H1), C2(H2), C4(H4), C5(H5), C7(H7), C8(H8), C10(H10), C12(H12), C14(H14),
 C15(H15), C17(H17), C19(H19), C21(H21), C22(H22), C23(H23), C24(H24), C27(H27),
  C28(H28), C30(H30), C31(H31), C33(H33), C34(H34), C36(H36), C37(H37),
 C39(H39), C41(H41), C43(H43), C44(H44), C46(H46), C48(H48), C50(H50), C51(H51),
  C53(H53), C54(H54), C55(H55), C56(H56), C59(H59), C60(H60), C62(H62), C63(H63)
6.c Idealised Me refined as rotating group:
 C66(H66A,H66B,H66C)
;
_olex2_date_sample_data_collection 2019-01-07
_olex2_date_sample_submission 2019-01-02
_olex2_diffrn_ambient_temperature_device 'Oxford Cryosystems'
_olex2_exptl_crystal_mounting_method 'The crystal was mounted on a MITIGEN holder'
_olex2_submission_original_sample_id cx1475
_olex2_submission_special_instructions 'No special instructions were received'

loop_
_space_group_symop_operation_xyz
'x, y, z'
'-x, -y, z+1/2'
'-x, y, -z+1/2'
'x, -y, -z'

loop_
_atom_site_label
_atom_site_type_symbol
_atom_site_fract_x
_atom_site_fract_y
_atom_site_fract_z
_atom_site_U_iso_or_equiv
_atom_site_adp_type
_atom_site_occupancy
_atom_site_site_symmetry_order
_atom_site_calc_flag
_atom_site_refinement_flags_posn
_atom_site_refinement_flags_adp
_atom_site_refinement_flags_occupancy
_atom_site_disorder_assembly
_atom_site_disorder_group
N1 N 0.190(2) 0.711(2) 0.3062(5) 0.100(5) Uani 1 1 d . U . . .
N2 N 0.634(2) 0.9836(16) 0.6390(5) 0.089(4) Uani 1 1 d . U . . .
N3 N 0.6968(12) 0.4978(13) 0.6410(3) 0.053(3) Uani 1 1 d . U . . .
N4 N 0.198(2) 0.272(2) 0.3104(6) 0.103(5) Uani 1 1 d . U . . .
C1 C 0.321(3) 0.701(2) 0.3075(6) 0.094(5) Uani 1 1 d . U . . .
H1 H 0.362624 0.683359 0.289309 0.113 Uiso 1 1 calc R . . . .
C2 C 0.371(3) 0.717(2) 0.3340(5) 0.087(5) Uani 1 1 d . U . . .
H2 H 0.447433 0.699864 0.337036 0.104 Uiso 1 1 calc R . . . .
C3 C 0.307(3) 0.7640(18) 0.3593(5) 0.077(4) Uani 1 1 d . U . . .
C4 C 0.190(3) 0.7736(18) 0.3582(6) 0.083(5) Uani 1 1 d . U . . .
H4 H 0.146482 0.781673 0.376694 0.099 Uiso 1 1 calc R . . . .
C5 C 0.138(3) 0.770(2) 0.3269(7) 0.098(5) Uani 1 1 d . U . . .
H5 H 0.073213 0.806415 0.321507 0.117 Uiso 1 1 calc R . . . .
C6 C 0.366(2) 0.7834(16) 0.3885(5) 0.071(4) Uani 1 1 d . U . . .
C7 C 0.485(2) 0.7801(14) 0.3881(5) 0.070(4) Uani 1 1 d . U . . .
H7 H 0.524707 0.763227 0.369500 0.084 Uiso 1 1 calc R . . . .
C8 C 0.542(2) 0.8023(13) 0.4154(5) 0.065(4) Uani 1 1 d . U . . .
H8 H 0.621154 0.804175 0.415874 0.079 Uiso 1 1 calc R . . . .
C9 C 0.475(2) 0.8230(11) 0.4441(4) 0.059(4) Uani 1 1 d . U . . .
C10 C 0.541(2) 0.8430(10) 0.4708(4) 0.056(4) Uani 1 1 d . U . . .
H10 H 0.620458 0.838372 0.471634 0.067 Uiso 1 1 calc R . . . .
C11 C 0.466(2) 0.8732(10) 0.4982(4) 0.057(3) Uani 1 1 d . U . . .
C12 C 0.526(3) 0.8954(12) 0.5271(5) 0.068(4) Uani 1 1 d . U . . .
H12 H 0.605563 0.888971 0.528311 0.081 Uiso 1 1 calc R . . . .
C13 C 0.465(3) 0.9261(13) 0.5528(5) 0.070(4) Uani 1 1 d . U . . .
C14 C 0.349(2) 0.9216(12) 0.5519(4) 0.066(4) Uani 1 1 d . U . . .
H14 H 0.304591 0.933974 0.570001 0.079 Uiso 1 1 calc R . . . .
C15 C 0.306(2) 0.9008(11) 0.5265(4) 0.065(4) Uani 1 1 d . U . . .
H15 H 0.225975 0.903014 0.526035 0.078 Uiso 1 1 calc R . . . .
C16 C 0.357(2) 0.8744(11) 0.4981(5) 0.060(3) Uani 1 1 d . U . . .
C17 C 0.303(2) 0.8542(13) 0.4711(5) 0.066(4) Uani 1 1 d . U . . .
H17 H 0.223843 0.857214 0.471053 0.079 Uiso 1 1 calc R . . . .
C18 C 0.361(2) 0.8273(13) 0.4411(5) 0.063(4) Uani 1 1 d . U . . .
C19 C 0.313(3) 0.7958(15) 0.4134(5) 0.073(4) Uani 1 1 d . U . . .
H19 H 0.235146 0.782959 0.413358 0.088 Uiso 1 1 calc R . . . .
C20 C 0.517(2) 0.9534(13) 0.5829(5) 0.069(4) Uani 1 1 d . U . . .
C21 C 0.635(2) 0.9835(17) 0.5849(5) 0.080(5) Uani 1 1 d . U . . .
H21 H 0.673062 0.994570 0.565522 0.096 Uiso 1 1 calc R . . . .
C22 C 0.694(3) 0.9967(19) 0.6108(5) 0.083(5) Uani 1 1 d . U . . .
H22 H 0.771022 1.013769 0.610416 0.100 Uiso 1 1 calc R . . . .
C23 C 0.523(3) 0.9596(17) 0.6381(6) 0.083(5) Uani 1 1 d . U . . .
H23 H 0.485383 0.944419 0.657141 0.100 Uiso 1 1 calc R . . . .
C24 C 0.466(3) 0.9571(14) 0.6107(5) 0.073(4) Uani 1 1 d . U . . .
H24 H 0.386731 0.958098 0.611293 0.088 Uiso 1 1 calc R . . . .
C25 C 0.691(3) 0.9665(19) 0.6688(6) 0.091(5) Uani 1 1 d . U . . .
H25A H 0.642599 0.984966 0.686630 0.109 Uiso 1 1 calc R . . . .
H25B H 0.761554 1.003425 0.669949 0.109 Uiso 1 1 calc R . . . .
C26 C 0.721(3) 0.8431(18) 0.6702(5) 0.078(4) Uani 1 1 d . U . . .
C27 C 0.815(2) 0.8010(16) 0.6543(5) 0.068(4) Uani 1 1 d . U . . .
H27 H 0.873095 0.840255 0.646471 0.082 Uiso 1 1 calc R . . . .
C28 C 0.8211(19) 0.7132(16) 0.6505(5) 0.065(4) Uani 1 1 d . U . . .
H28 H 0.868494 0.686192 0.634999 0.077 Uiso 1 1 calc R . . . .
C29 C 0.7508(18) 0.6533(16) 0.6716(5) 0.062(4) Uani 1 1 d . U . . .
C30 C 0.683(2) 0.6850(19) 0.6872(5) 0.073(4) Uani 1 1 d . U . . .
H30 H 0.634420 0.645106 0.698973 0.088 Uiso 1 1 calc R . . . .
C31 C 0.669(2) 0.7933(19) 0.6889(5) 0.077(5) Uani 1 1 d . U . . .
H31 H 0.621560 0.821078 0.704256 0.092 Uiso 1 1 calc R . . . .
C32 C 0.7561(17) 0.5510(15) 0.6685(4) 0.056(4) Uani 1 1 d . U . . .
H32A H 0.726225 0.524155 0.688344 0.067 Uiso 1 1 calc R . . . .
H32B H 0.836413 0.533781 0.667643 0.067 Uiso 1 1 calc R . . . .
C33 C 0.7501(14) 0.5012(14) 0.6127(3) 0.049(3) Uani 1 1 d . U . . .
H33 H 0.826310 0.520279 0.611817 0.059 Uiso 1 1 calc R . . . .
C34 C 0.6968(16) 0.4780(14) 0.5864(4) 0.054(3) Uani 1 1 d . U . . .
H34 H 0.736382 0.478020 0.567054 0.064 Uiso 1 1 calc R . . . .
C35 C 0.5907(17) 0.4553(12) 0.5868(4) 0.050(3) Uani 1 1 d . U . . .
C36 C 0.5313(19) 0.4659(13) 0.6154(4) 0.056(4) Uani 1 1 d . U . . .
H36 H 0.453142 0.453320 0.615953 0.068 Uiso 1 1 calc R . . . .
C37 C 0.5845(14) 0.4938(12) 0.6421(3) 0.042(3) Uani 1 1 d . U . . .
H37 H 0.544227 0.509678 0.660623 0.051 Uiso 1 1 calc R . . . .
C38 C 0.5265(14) 0.4277(10) 0.5580(4) 0.039(3) Uani 1 1 d . U . . .
C39 C 0.5860(16) 0.4004(11) 0.5320(4) 0.044(3) Uani 1 1 d . U . . .
H39 H 0.665440 0.397918 0.532946 0.053 Uiso 1 1 calc R . . . .
C40 C 0.5254(14) 0.3734(10) 0.5010(4) 0.040(3) Uani 1 1 d . U . . .
C41 C 0.5860(17) 0.3463(11) 0.4777(4) 0.045(3) Uani 1 1 d . U . . .
H41 H 0.665320 0.341473 0.478551 0.054 Uiso 1 1 calc R . . . .
C42 C 0.5199(17) 0.3238(11) 0.4496(4) 0.047(3) Uani 1 1 d . U . . .
C43 C 0.5828(19) 0.2954(12) 0.4204(4) 0.056(4) Uani 1 1 d . U . . .
H43 H 0.661382 0.284891 0.420788 0.067 Uiso 1 1 calc R . . . .
C44 C 0.5249(19) 0.2856(12) 0.3941(4) 0.055(4) Uani 1 1 d . U . . .
H44 H 0.565120 0.278886 0.374978 0.066 Uiso 1 1 calc R . . . .
C45 C 0.4078(19) 0.2845(11) 0.3928(4) 0.054(3) Uani 1 1 d . U . . .
C46 C 0.3478(17) 0.3006(10) 0.4205(4) 0.044(3) Uani 1 1 d . U . . .
H46 H 0.268259 0.297551 0.421038 0.052 Uiso 1 1 calc R . . . .
C47 C 0.4121(16) 0.3220(10) 0.4483(3) 0.039(3) Uani 1 1 d . U . . .
C48 C 0.3457(15) 0.3441(10) 0.4755(3) 0.039(3) Uani 1 1 d . U . . .
H48 H 0.266120 0.341860 0.474980 0.047 Uiso 1 1 calc R . . . .
C49 C 0.4048(14) 0.3692(9) 0.5031(4) 0.037(3) Uani 1 1 d . U . . .
C50 C 0.3434(15) 0.3921(10) 0.5300(3) 0.038(3) Uani 1 1 d . U . . .
H50 H 0.264017 0.387453 0.530139 0.046 Uiso 1 1 calc R . . . .
C51 C 0.4035(14) 0.4229(10) 0.5578(3) 0.037(3) Uani 1 1 d . U . . .
H51 H 0.362789 0.440318 0.576074 0.045 Uiso 1 1 calc R . . . .
C52 C 0.340(2) 0.2694(15) 0.3645(5) 0.064(4) Uani 1 1 d . U . . .
C53 C 0.371(2) 0.2968(17) 0.3344(5) 0.075(4) Uani 1 1 d . U . . .
H53 H 0.445577 0.318671 0.331055 0.090 Uiso 1 1 calc R . . . .
C54 C 0.297(3) 0.293(2) 0.3088(6) 0.088(5) Uani 1 1 d . U . . .
H54 H 0.325950 0.308501 0.288623 0.105 Uiso 1 1 calc R . . . .
C55 C 0.161(3) 0.241(2) 0.3373(6) 0.093(5) Uani 1 1 d . U . . .
H55 H 0.083440 0.227908 0.340338 0.112 Uiso 1 1 calc R . . . .
C56 C 0.242(2) 0.2270(18) 0.3628(5) 0.076(5) Uani 1 1 d . U . . .
H56 H 0.222925 0.184306 0.379122 0.092 Uiso 1 1 calc R . . . .
C57 C 0.147(3) 0.296(3) 0.2758(6) 0.107(6) Uani 1 1 d . U . . .
H57A H 0.202787 0.284594 0.259077 0.128 Uiso 1 1 calc R . . . .
H57B H 0.079122 0.257030 0.271400 0.128 Uiso 1 1 calc R . . . .
C58 C 0.118(2) 0.3958(19) 0.2785(4) 0.109(5) Uani 1 1 d D U . . .
C59 C 0.151(2) 0.4444(19) 0.2516(4) 0.110(6) Uani 1 1 d D U . . .
H59 H 0.167294 0.410980 0.232798 0.132 Uiso 1 1 calc R . . . .
C60 C 0.159(2) 0.5422(18) 0.2524(4) 0.105(6) Uani 1 1 d D U . . .
H60 H 0.198120 0.575058 0.236400 0.127 Uiso 1 1 calc R . . . .
C61 C 0.108(2) 0.5918(18) 0.2770(4) 0.107(5) Uani 1 1 d D U . . .
C62 C 0.076(2) 0.5421(18) 0.3038(4) 0.111(6) Uani 1 1 d D U . . .
H62 H 0.059932 0.575115 0.322681 0.133 Uiso 1 1 calc R . . . .
C63 C 0.067(2) 0.4447(19) 0.3029(4) 0.105(6) Uani 1 1 d D U . . .
H63 H 0.025987 0.411947 0.318648 0.126 Uiso 1 1 calc R . . . .
C64 C 0.118(3) 0.704(3) 0.2803(6) 0.103(5) Uani 1 1 d . U . . .
H64A H 0.151525 0.733000 0.261280 0.123 Uiso 1 1 calc R . . . .
H64B H 0.044521 0.733769 0.284564 0.123 Uiso 1 1 calc R . . . .
P3 P 0.3503(13) 1.0143(14) 0.2773(3) 0.135(7) Uani 0.5 1 d D U . . .
F13 F 0.443(2) 1.089(2) 0.2833(8) 0.162(12) Uani 0.5 1 d D U . . .
F14 F 0.259(2) 0.940(3) 0.2709(7) 0.162(13) Uani 0.5 1 d D U . . .
F15 F 0.432(3) 0.936(2) 0.2889(6) 0.153(12) Uani 0.5 1 d D U . . .
F16 F 0.307(3) 1.026(3) 0.3116(4) 0.159(12) Uani 0.5 1 d D U . . .
F17 F 0.269(3) 1.093(3) 0.2666(6) 0.158(12) Uani 0.5 1 d D U . . .
F18 F 0.393(2) 1.004(2) 0.2431(4) 0.136(11) Uani 0.5 1 d D U . . .
P1 P 0.0911(5) 0.5014(7) 0.40073(12) 0.103(3) Uani 1 1 d D U . . .
F1 F 0.1979(8) 0.5019(12) 0.3801(2) 0.101(5) Uani 1 1 d D U . . .
F2 F -0.0184(8) 0.5053(11) 0.4219(2) 0.089(4) Uani 1 1 d D U . . .
F3 F 0.1417(14) 0.4278(15) 0.4230(4) 0.155(8) Uani 1 1 d D U . . .
F4 F 0.1420(12) 0.5813(14) 0.4218(3) 0.145(7) Uani 1 1 d D U . . .
F5 F 0.0374(12) 0.5782(11) 0.3790(3) 0.115(6) Uani 1 1 d D U . . .
F6 F 0.0339(13) 0.4256(12) 0.3795(3) 0.117(6) Uani 1 1 d D U . . .
P2 P 0.0462(6) 1.0039(6) 0.40128(13) 0.0819(18) Uani 1 1 d . U . . .
F7 F 0.1676(9) 1.0065(10) 0.3845(3) 0.070(3) Uani 1 1 d . U . . .
F8 F -0.0715(13) 1.0377(15) 0.4167(3) 0.111(6) Uani 1 1 d . U . . .
F9 F 0.087(2) 0.9234(17) 0.4217(5) 0.133(7) Uani 1 1 d . U . . .
F10 F 0.0926(19) 1.0663(18) 0.4272(4) 0.138(7) Uani 1 1 d . U . . .
F11 F 0.0094(16) 1.0937(14) 0.3763(4) 0.112(6) Uani 1 1 d . U . . .
F12 F -0.0015(19) 0.9456(17) 0.3760(5) 0.139(7) Uani 1 1 d . U . . .
P5 P 0.7676(6) 0.7432(4) 0.3302(2) 0.091(2) Uani 1 1 d D U . . .
F22 F 0.8567(16) 0.8136(11) 0.3443(4) 0.144(7) Uani 1 1 d D U . . .
F23 F 0.6573(13) 0.6889(10) 0.3181(4) 0.127(6) Uani 1 1 d D U . . .
F24 F 0.8241(19) 0.6431(11) 0.3270(5) 0.169(9) Uani 1 1 d D U . . .
F25 F 0.7359(16) 0.7187(11) 0.3640(3) 0.127(6) Uani 1 1 d D U . . .
F26 F 0.6873(14) 0.8338(8) 0.3307(5) 0.142(7) Uani 1 1 d D U . . .
F27 F 0.7952(16) 0.7693(10) 0.2969(3) 0.130(7) Uani 1 1 d D U . . .
N13 N 0.833(3) 0.500000 0.500000 0.082(7) Uani 1 2 d S TU P . .
C65 C 0.927(2) 0.500000 0.500000 0.041(4) Uani 1 2 d S TU P . .
C66 C 1.046(2) 0.500000 0.500000 0.046(5) Uani 1 2 d S TU P . .
H66A H 1.073099 0.475918 0.479815 0.069 Uiso 0.5 1 calc GR . . A -1
H66B H 1.073100 0.459609 0.517046 0.069 Uiso 0.5 1 calc GR . . A -1
H66C H 1.073100 0.564474 0.503139 0.069 Uiso 0.5 1 calc GR . . A -1
P4 P 0.5007(11) 0.4975(6) 0.2499(3) 0.074(3) Uani 0.5 1 d D U . B -1
F19 F 0.5916(8) 0.5723(9) 0.2532(4) 0.154(8) Uani 1 1 d D U . B -1
F20 F 0.4152(17) 0.4168(11) 0.2467(4) 0.156(8) Uani 1 1 d D U . B -1
F21 F 0.4825(15) 0.4977(10) 0.2860(2) 0.130(6) Uani 1 1 d D U . B -1

loop_
_atom_site_aniso_label
_atom_site_aniso_U_11
_atom_site_aniso_U_22
_atom_site_aniso_U_33
_atom_site_aniso_U_23
_atom_site_aniso_U_13
_atom_site_aniso_U_12
N1 0.094(10) 0.140(10) 0.066(7) 0.005(8) -0.016(7) 0.028(9)
N2 0.113(10) 0.092(8) 0.061(7) 0.011(7) 0.017(7) -0.004(8)
N3 0.041(6) 0.080(7) 0.037(5) -0.001(6) -0.002(5) -0.008(6)
N4 0.091(9) 0.139(10) 0.079(8) -0.014(8) -0.019(8) -0.017(9)
C1 0.098(11) 0.121(11) 0.062(8) -0.017(9) -0.012(9) 0.016(10)
C2 0.098(11) 0.102(10) 0.060(8) -0.025(8) -0.010(9) 0.006(10)
C3 0.088(9) 0.083(8) 0.061(7) -0.007(7) -0.008(8) 0.005(8)
C4 0.088(11) 0.086(10) 0.074(9) -0.009(8) -0.014(9) 0.019(9)
C5 0.095(11) 0.116(11) 0.081(10) -0.007(9) -0.014(9) 0.025(10)
C6 0.088(9) 0.063(7) 0.064(7) 0.004(7) -0.002(7) -0.001(8)
C7 0.088(10) 0.055(8) 0.068(8) 0.002(7) 0.019(8) 0.000(8)
C8 0.084(10) 0.048(7) 0.064(8) -0.009(7) 0.033(8) 0.002(8)
C9 0.090(9) 0.037(6) 0.049(6) 0.004(5) 0.028(7) 0.002(7)
C10 0.090(10) 0.029(6) 0.048(7) 0.017(5) 0.031(7) -0.006(7)
C11 0.098(8) 0.031(5) 0.043(6) 0.010(5) 0.026(7) 0.000(7)
C12 0.109(10) 0.037(6) 0.056(7) 0.002(6) 0.017(8) -0.012(8)
C13 0.115(9) 0.041(6) 0.053(7) 0.003(6) 0.019(8) 0.000(8)
C14 0.117(11) 0.035(6) 0.045(7) 0.013(6) 0.010(8) -0.004(8)
C15 0.118(11) 0.030(6) 0.045(7) -0.008(6) 0.017(8) 0.008(7)
C16 0.100(9) 0.034(6) 0.047(6) 0.000(6) 0.010(7) 0.009(7)
C17 0.100(10) 0.047(7) 0.051(7) 0.013(6) 0.006(8) 0.015(8)
C18 0.097(9) 0.041(6) 0.051(7) 0.009(6) 0.012(7) 0.017(7)
C19 0.097(10) 0.059(8) 0.064(8) 0.011(7) 0.001(8) 0.009(8)
C20 0.111(9) 0.040(6) 0.057(7) 0.008(6) 0.019(7) 0.000(7)
C21 0.105(11) 0.075(9) 0.061(8) 0.013(8) 0.028(8) -0.013(9)
C22 0.105(11) 0.085(9) 0.060(8) 0.025(8) 0.026(8) -0.020(9)
C23 0.115(11) 0.074(9) 0.060(8) 0.001(8) 0.028(9) 0.005(9)
C24 0.108(11) 0.049(7) 0.063(8) -0.003(7) 0.018(8) -0.002(8)
C25 0.112(11) 0.100(10) 0.060(8) 0.008(8) 0.018(8) -0.012(10)
C26 0.092(9) 0.089(8) 0.052(7) 0.001(7) 0.020(7) -0.022(8)
C27 0.073(9) 0.073(8) 0.058(8) -0.007(7) 0.023(7) -0.031(8)
C28 0.051(8) 0.082(8) 0.061(7) 0.000(8) 0.021(7) -0.033(8)
C29 0.040(7) 0.092(8) 0.053(7) -0.001(7) 0.009(6) -0.013(7)
C30 0.055(9) 0.102(10) 0.063(8) 0.015(8) 0.021(7) -0.012(9)
C31 0.074(10) 0.094(10) 0.061(8) 0.004(8) 0.006(8) -0.026(9)
C32 0.038(7) 0.087(8) 0.043(7) -0.002(7) -0.004(6) -0.014(7)
C33 0.038(7) 0.078(8) 0.030(5) -0.005(6) 0.001(5) 0.008(7)
C34 0.049(7) 0.072(8) 0.039(6) 0.003(6) 0.002(6) 0.001(7)
C35 0.051(7) 0.049(6) 0.049(6) 0.016(6) 0.001(6) 0.001(6)
C36 0.061(8) 0.055(7) 0.053(7) 0.005(6) -0.006(7) 0.001(7)
C37 0.045(7) 0.052(7) 0.029(5) 0.009(6) -0.004(5) 0.000(7)
C38 0.037(6) 0.039(6) 0.040(5) 0.017(5) 0.003(5) 0.007(5)
C39 0.036(7) 0.044(6) 0.052(7) 0.011(6) 0.004(6) 0.011(6)
C40 0.039(6) 0.035(5) 0.045(6) 0.009(5) -0.004(6) 0.007(5)
C41 0.042(7) 0.045(6) 0.048(7) -0.005(6) 0.003(6) 0.014(6)
C42 0.054(7) 0.041(6) 0.047(6) -0.006(5) 0.004(6) 0.022(6)
C43 0.067(9) 0.045(7) 0.056(7) 0.007(6) 0.005(7) 0.029(7)
C44 0.074(9) 0.042(6) 0.050(7) 0.007(6) 0.004(7) 0.026(7)
C45 0.074(8) 0.036(6) 0.052(6) 0.010(5) -0.002(6) 0.016(6)
C46 0.063(8) 0.027(5) 0.041(6) 0.006(5) -0.008(6) 0.009(6)
C47 0.055(7) 0.029(5) 0.033(5) 0.001(5) -0.001(6) 0.015(6)
C48 0.044(7) 0.033(6) 0.040(6) 0.006(5) 0.002(6) 0.026(6)
C49 0.038(6) 0.028(5) 0.044(6) 0.008(5) -0.005(5) 0.017(5)
C50 0.037(7) 0.036(6) 0.042(6) 0.016(5) -0.003(6) 0.012(6)
C51 0.040(7) 0.035(6) 0.038(6) 0.007(5) 0.008(5) 0.010(6)
C52 0.071(8) 0.072(8) 0.050(6) 0.013(6) 0.007(7) 0.000(7)
C53 0.084(10) 0.086(9) 0.053(8) 0.010(8) 0.003(8) -0.014(9)
C54 0.088(11) 0.107(10) 0.068(9) -0.012(9) -0.005(9) -0.014(10)
C55 0.080(10) 0.120(11) 0.079(9) -0.011(9) -0.021(9) -0.021(10)
C56 0.078(10) 0.087(10) 0.065(8) 0.010(8) -0.020(8) -0.007(9)
C57 0.081(10) 0.174(12) 0.064(9) -0.022(10) -0.028(8) -0.013(11)
C58 0.073(9) 0.199(12) 0.057(7) -0.018(10) -0.023(7) -0.001(11)
C59 0.079(10) 0.206(14) 0.045(7) -0.016(11) -0.012(7) 0.004(13)
C60 0.074(10) 0.208(14) 0.034(7) 0.006(11) -0.007(7) 0.010(13)
C61 0.072(9) 0.204(12) 0.043(7) 0.011(9) -0.008(7) 0.014(11)
C62 0.064(9) 0.213(14) 0.055(8) 0.007(11) 0.002(7) 0.013(13)
C63 0.059(9) 0.209(14) 0.047(7) -0.010(11) -0.001(7) 0.004(13)
C64 0.080(10) 0.175(12) 0.053(8) 0.023(10) -0.007(8) 0.026(11)
P3 0.107(10) 0.230(18) 0.069(7) -0.063(10) -0.048(7) 0.065(12)
F13 0.12(2) 0.24(3) 0.13(2) -0.09(2) -0.037(18) 0.06(2)
F14 0.15(2) 0.22(3) 0.12(2) -0.07(2) -0.02(2) 0.04(2)
F15 0.13(2) 0.23(3) 0.102(19) -0.06(2) -0.019(17) 0.08(2)
F16 0.12(2) 0.26(3) 0.101(18) -0.04(2) -0.026(17) 0.05(2)
F17 0.12(2) 0.24(3) 0.109(19) -0.05(2) -0.036(18) 0.09(2)
F18 0.119(19) 0.22(3) 0.066(13) -0.081(17) -0.022(13) 0.07(2)
P1 0.041(3) 0.218(8) 0.050(3) -0.027(4) -0.010(2) 0.001(5)
F1 0.043(6) 0.196(15) 0.065(7) 0.000(10) 0.002(5) 0.017(10)
F2 0.054(7) 0.164(12) 0.050(5) -0.027(8) 0.001(5) 0.023(9)
F3 0.079(12) 0.29(2) 0.099(11) 0.031(14) 0.003(9) 0.056(14)
F4 0.068(10) 0.28(2) 0.092(10) -0.076(13) 0.005(8) -0.037(13)
F5 0.069(10) 0.190(16) 0.087(10) 0.004(11) 0.015(8) -0.003(11)
F6 0.079(10) 0.203(16) 0.069(8) -0.013(10) 0.003(7) -0.039(11)
P2 0.080(4) 0.114(4) 0.053(3) -0.017(3) -0.014(2) 0.029(4)
F7 0.048(6) 0.097(8) 0.063(6) 0.011(6) -0.007(5) 0.003(7)
F8 0.071(9) 0.205(16) 0.057(6) -0.054(9) -0.007(6) 0.038(10)
F9 0.123(14) 0.149(14) 0.127(13) 0.062(12) -0.004(11) 0.034(12)
F10 0.123(14) 0.202(17) 0.089(10) -0.077(11) -0.044(9) 0.007(13)
F11 0.098(12) 0.128(12) 0.110(11) -0.011(9) -0.044(9) 0.035(10)
F12 0.115(14) 0.160(15) 0.142(14) -0.067(12) 0.000(11) -0.061(12)
P5 0.087(5) 0.041(2) 0.146(6) -0.028(3) 0.034(4) -0.011(3)
F22 0.175(18) 0.074(9) 0.184(17) -0.023(10) -0.037(15) -0.042(11)
F23 0.100(13) 0.093(10) 0.187(17) -0.033(11) 0.013(12) -0.031(10)
F24 0.23(2) 0.089(11) 0.194(19) -0.004(13) 0.015(18) 0.030(14)
F25 0.119(14) 0.111(11) 0.151(14) 0.008(11) 0.042(12) -0.006(11)
F26 0.156(16) 0.044(6) 0.225(18) -0.004(10) 0.030(15) 0.017(9)
F27 0.151(16) 0.082(9) 0.157(14) -0.030(10) 0.039(13) -0.033(10)
N13 0.064(15) 0.073(14) 0.109(17) -0.002(14) 0.000 0.000
C65 0.036(10) 0.018(7) 0.068(11) -0.006(8) 0.000 0.000
C66 0.039(11) 0.032(9) 0.068(12) -0.022(10) 0.000 0.000
P4 0.076(6) 0.100(6) 0.045(3) -0.016(9) -0.003(3) -0.058(10)
F19 0.147(16) 0.140(13) 0.176(16) -0.072(13) 0.007(13) -0.089(13)
F20 0.164(17) 0.140(13) 0.164(16) -0.047(13) 0.028(14) -0.093(14)
F21 0.160(16) 0.158(14) 0.072(8) 0.000(10) -0.002(9) -0.033(14)

loop_
_atom_type_symbol
_atom_type_description
_atom_type_scat_dispersion_real
_atom_type_scat_dispersion_imag
_atom_type_scat_source
C C 0.0181 0.0091 'International Tables Vol C Tables 4.2.6.8 and 6.1.1.4'
H H 0.0000 0.0000 'International Tables Vol C Tables 4.2.6.8 and 6.1.1.4'
F F 0.0727 0.0534 'International Tables Vol C Tables 4.2.6.8 and 6.1.1.4'
N N 0.0311 0.0180 'International Tables Vol C Tables 4.2.6.8 and 6.1.1.4'
P P 0.2955 0.4335 'International Tables Vol C Tables 4.2.6.8 and 6.1.1.4'

loop_
_geom_angle_atom_site_label_1
_geom_angle_atom_site_label_2
_geom_angle_atom_site_label_3
_geom_angle
_geom_angle_site_symmetry_1
_geom_angle_site_symmetry_3
_geom_angle_publ_flag
C5 N1 C1 119(3) . . ?
C5 N1 C64 106(3) . . ?
C64 N1 C1 129(2) . . ?
C22 N2 C25 122(3) . . ?
C23 N2 C22 120(2) . . ?
C23 N2 C25 116(2) . . ?
C33 N3 C32 115.7(15) . . ?
C37 N3 C32 116.4(14) . . ?
C37 N3 C33 120.0(13) . . ?
C54 N4 C55 118(3) . . ?
C54 N4 C57 105(3) . . ?
C55 N4 C57 137(3) . . ?
N1 C1 H1 120.9 . . ?
C2 C1 N1 118(3) . . ?
C2 C1 H1 120.9 . . ?
C1 C2 H2 120.9 . . ?
C1 C2 C3 118(3) . . ?
C3 C2 H2 120.9 . . ?
C4 C3 C2 122(2) . . ?
C4 C3 C6 120(2) . . ?
C6 C3 C2 117(3) . . ?
C3 C4 H4 121.6 . . ?
C3 C4 C5 117(3) . . ?
C5 C4 H4 121.6 . . ?
N1 C5 C4 114(3) . . ?
N1 C5 H5 122.9 . . ?
C4 C5 H5 122.9 . . ?
C7 C6 C3 118(2) . . ?
C19 C6 C3 120(3) . . ?
C19 C6 C7 121(2) . . ?
C6 C7 H7 121.0 . . ?
C8 C7 C6 118(2) . . ?
C8 C7 H7 121.0 . . ?
C7 C8 H8 120.7 . . ?
C7 C8 C9 119(2) . . ?
C9 C8 H8 120.7 . . ?
C10 C9 C8 114(2) . . ?
C18 C9 C8 118(2) . . ?
C18 C9 C10 128.4(18) . . ?
C9 C10 H10 125.0 . . ?
C9 C10 C11 110(2) . . ?
C11 C10 H10 125.0 . . ?
C12 C11 C10 114(2) . . ?
C16 C11 C10 126(2) . . ?
C16 C11 C12 119.5(19) . . ?
C11 C12 H12 121.1 . . ?
C13 C12 C11 118(3) . . ?
C13 C12 H12 121.1 . . ?
C12 C13 C20 122(3) . . ?
C14 C13 C12 120(2) . . ?
C14 C13 C20 118(2) . . ?
C13 C14 H14 121.5 . . ?
C15 C14 C13 117(2) . . ?
C15 C14 H14 121.5 . . ?
C14 C15 H15 115.4 . . ?
C14 C15 C16 129(3) . . ?
C16 C15 H15 115.4 . . ?
C11 C16 C15 116(2) . . ?
C11 C16 C17 118(2) . . ?
C17 C16 C15 125(3) . . ?
C16 C17 H17 118.0 . . ?
C16 C17 C18 124(3) . . ?
C18 C17 H17 118.0 . . ?
C9 C18 C17 113(2) . . ?
C9 C18 C19 119(2) . . ?
C19 C18 C17 128(3) . . ?
C6 C19 C18 124(3) . . ?
C6 C19 H19 118.0 . . ?
C18 C19 H19 118.0 . . ?
C21 C20 C13 122(2) . . ?
C24 C20 C13 126(3) . . ?
C24 C20 C21 112(2) . . ?
C20 C21 H21 116.7 . . ?
C22 C21 C20 126.6(19) . . ?
C22 C21 H21 116.7 . . ?
N2 C22 H22 122.4 . . ?
C21 C22 N2 115(3) . . ?
C21 C22 H22 122.4 . . ?
N2 C23 H23 119.4 . . ?
C24 C23 N2 121(2) . . ?
C24 C23 H23 119.4 . . ?
C20 C24 C23 123(3) . . ?
C20 C24 H24 118.7 . . ?
C23 C24 H24 118.7 . . ?
N2 C25 H25A 110.4 . . ?
N2 C25 H25B 110.4 . . ?
N2 C25 C26 106(2) . . ?
H25A C25 H25B 108.6 . . ?
C26 C25 H25A 110.4 . . ?
C26 C25 H25B 110.4 . . ?
C27 C26 C25 123.0(19) . . ?
C31 C26 C25 119(2) . . ?
C31 C26 C27 117(3) . . ?
C26 C27 H27 119.5 . . ?
C28 C27 C26 121(2) . . ?
C28 C27 H27 119.5 . . ?
C27 C28 H28 121.5 . . ?
C27 C28 C29 117(2) . . ?
C29 C28 H28 121.5 . . ?
C30 C29 C28 122(2) . . ?
C30 C29 C32 118(2) . . ?
C32 C29 C28 119.2(19) . . ?
C29 C30 H30 120.2 . . ?
C29 C30 C31 120(2) . . ?
C31 C30 H30 120.2 . . ?
C26 C31 C30 119(3) . . ?
C26 C31 H31 120.4 . . ?
C30 C31 H31 120.4 . . ?
N3 C32 H32A 106.9 . . ?
N3 C32 H32B 106.9 . . ?
C29 C32 N3 121.9(17) . . ?
C29 C32 H32A 106.9 . . ?
C29 C32 H32B 106.9 . . ?
H32A C32 H32B 106.7 . . ?
N3 C33 H33 119.6 . . ?
C34 C33 N3 120.8(17) . . ?
C34 C33 H33 119.6 . . ?
C33 C34 H34 119.5 . . ?
C35 C34 C33 121.0(17) . . ?
C35 C34 H34 119.5 . . ?
C34 C35 C36 117.9(18) . . ?
C34 C35 C38 123.4(16) . . ?
C36 C35 C38 118.3(17) . . ?
C35 C36 H36 119.5 . . ?
C37 C36 C35 121.0(19) . . ?
C37 C36 H36 119.5 . . ?
N3 C37 C36 116.7(16) . . ?
N3 C37 H37 121.7 . . ?
C36 C37 H37 121.7 . . ?
C39 C38 C35 118.0(16) . . ?
C39 C38 C51 120.0(16) . . ?
C51 C38 C35 121.9(14) . . ?
C38 C39 H39 119.5 . . ?
C38 C39 C40 120.9(16) . . ?
C40 C39 H39 119.5 . . ?
C41 C40 C39 117.8(16) . . ?
C41 C40 C49 126.7(17) . . ?
C49 C40 C39 114.9(15) . . ?
C40 C41 H41 123.5 . . ?
C40 C41 C42 113.0(18) . . ?
C42 C41 H41 123.5 . . ?
C41 C42 C43 117.6(18) . . ?
C47 C42 C41 125.3(16) . . ?
C47 C42 C43 117.0(17) . . ?
C42 C43 H43 121.1 . . ?
C44 C43 C42 117.8(19) . . ?
C44 C43 H43 121.1 . . ?
C43 C44 H44 118.1 . . ?
C43 C44 C45 123.9(19) . . ?
C45 C44 H44 118.1 . . ?
C44 C45 C46 118.5(18) . . ?
C44 C45 C52 126.0(18) . . ?
C46 C45 C52 116(2) . . ?
C45 C46 H46 121.6 . . ?
C45 C46 C47 116.9(18) . . ?
C47 C46 H46 121.6 . . ?
C42 C47 C46 124.9(16) . . ?
C42 C47 C48 120.7(16) . . ?
C48 C47 C46 114.3(17) . . ?
C47 C48 H48 121.7 . . ?
C49 C48 C47 116.6(16) . . ?
C49 C48 H48 121.7 . . ?
C48 C49 C40 117.0(16) . . ?
C50 C49 C40 124.4(16) . . ?
C50 C49 C48 118.5(15) . . ?
C49 C50 H50 120.7 . . ?
C49 C50 C51 118.6(16) . . ?
C51 C50 H50 120.7 . . ?
C38 C51 H51 119.6 . . ?
C50 C51 C38 120.9(14) . . ?
C50 C51 H51 119.6 . . ?
C53 C52 C45 124(2) . . ?
C56 C52 C45 127.2(19) . . ?
C56 C52 C53 108(2) . . ?
C52 C53 H53 118.9 . . ?
C52 C53 C54 122(3) . . ?
C54 C53 H53 118.9 . . ?
N4 C54 C53 125(3) . . ?
N4 C54 H54 117.5 . . ?
C53 C54 H54 117.5 . . ?
N4 C55 H55 121.0 . . ?
N4 C55 C56 118(3) . . ?
C56 C55 H55 121.0 . . ?
C52 C56 C55 124(2) . . ?
C52 C56 H56 117.8 . . ?
C55 C56 H56 117.8 . . ?
N4 C57 H57A 111.3 . . ?
N4 C57 H57B 111.3 . . ?
H57A C57 H57B 109.2 . . ?
C58 C57 N4 102(2) . . ?
C58 C57 H57A 111.3 . . ?
C58 C57 H57B 111.3 . . ?
C59 C58 C57 111(2) . . ?
C63 C58 C57 130(2) . . ?
C63 C58 C59 119.3(12) . . ?
C58 C59 H59 120.3 . . ?
C60 C59 C58 119.5(12) . . ?
C60 C59 H59 120.3 . . ?
C59 C60 H60 120.3 . . ?
C59 C60 C61 119.4(12) . . ?
C61 C60 H60 120.3 . . ?
C60 C61 C64 122.1(19) . . ?
C62 C61 C60 118.5(12) . . ?
C62 C61 C64 116.9(17) . . ?
C61 C62 H62 119.9 . . ?
C63 C62 C61 120.3(12) . . ?
C63 C62 H62 119.9 . . ?
C58 C63 H63 120.6 . . ?
C62 C63 C58 118.9(12) . . ?
C62 C63 H63 120.6 . . ?
N1 C64 C61 101(2) . . ?
N1 C64 H64A 111.6 . . ?
N1 C64 H64B 111.6 . . ?
C61 C64 H64A 111.6 . . ?
C61 C64 H64B 111.6 . . ?
H64A C64 H64B 109.4 . . ?
F13 P3 F15 88.9(11) . . ?
F13 P3 F16 90.5(19) . . ?
F14 P3 F13 179.0(18) . . ?
F14 P3 F15 90.5(12) . . ?
F14 P3 F16 90.3(13) . . ?
F14 P3 F17 90(2) . . ?
F14 P3 F18 89.8(11) . . ?
F15 P3 F16 89.1(10) . . ?
F17 P3 F13 90.6(13) . . ?
F17 P3 F15 178.5(13) . . ?
F17 P3 F16 89.5(10) . . ?
F17 P3 F18 90.0(10) . . ?
F18 P3 F13 89.4(12) . . ?
F18 P3 F15 91.4(10) . . ?
F18 P3 F16 179.5(14) . . ?
F1 P1 F2 177.7(10) . . ?
F1 P1 F4 90.1(7) . . ?
F1 P1 F5 90.0(7) . . ?
F1 P1 F6 92.0(7) . . ?
F3 P1 F1 91.7(8) . . ?
F3 P1 F2 89.9(7) . . ?
F3 P1 F4 89.2(8) . . ?
F3 P1 F5 177.9(9) . . ?
F3 P1 F6 93.6(12) . . ?
F4 P1 F2 88.3(7) . . ?
F5 P1 F2 88.4(7) . . ?
F5 P1 F4 89.5(9) . . ?
F6 P1 F2 89.5(7) . . ?
F6 P1 F4 176.5(11) . . ?
F6 P1 F5 87.6(8) . . ?
F7 P2 F8 161.4(11) . . ?
F7 P2 F11 86.4(9) . . ?
F8 P2 F11 79.1(10) . . ?
F9 P2 F7 89.0(10) . . ?
F9 P2 F8 105.6(12) . . ?
F9 P2 F10 84.5(14) . . ?
F9 P2 F11 175.3(12) . . ?
F10 P2 F7 88.9(11) . . ?
F10 P2 F8 81.3(11) . . ?
F10 P2 F11 96.4(13) . . ?
F12 P2 F7 92.1(10) . . ?
F12 P2 F8 97.3(12) . . ?
F12 P2 F9 97.0(16) . . ?
F12 P2 F10 178.2(15) . . ?
F12 P2 F11 82.3(13) . . ?
F22 P5 F23 167.4(10) . . ?
F22 P5 F26 83.7(8) . . ?
F24 P5 F22 108.3(13) . . ?
F24 P5 F23 83.8(9) . . ?
F24 P5 F26 168.1(12) . . ?
F25 P5 F22 87.2(8) . . ?
F25 P5 F23 89.5(8) . . ?
F25 P5 F24 89.0(8) . . ?
F25 P5 F26 91.2(8) . . ?
F26 P5 F23 84.3(8) . . ?
F27 P5 F22 93.1(8) . . ?
F27 P5 F23 89.7(8) . . ?
F27 P5 F24 92.7(8) . . ?
F27 P5 F25 178.1(10) . . ?
F27 P5 F26 87.0(8) . . ?
N13 C65 C66 180.000(17) . . ?
C65 C66 H66A 109.5 . . ?
C65 C66 H66B 109.5 . . ?
C65 C66 H66C 109.5 . . ?
H66A C66 H66B 109.5 . . ?
H66A C66 H66C 109.5 . . ?
H66B C66 H66C 109.5 . . ?
F19 P4 F20 176.0(15) . . ?
F19 P4 F21 90.5(8) . . ?
F20 P4 F21 89.8(8) . . ?

loop_
_geom_bond_atom_site_label_1
_geom_bond_atom_site_label_2
_geom_bond_distance
_geom_bond_site_symmetry_2
_geom_bond_publ_flag
N1 C1 1.58(4) . ?
N1 C5 1.36(4) . ?
N1 C64 1.40(4) . ?
N2 C22 1.41(3) . ?
N2 C23 1.37(4) . ?
N2 C25 1.46(4) . ?
N3 C32 1.56(2) . ?
N3 C33 1.36(2) . ?
N3 C37 1.34(2) . ?
N4 C54 1.22(4) . ?
N4 C55 1.30(4) . ?
N4 C57 1.63(3) . ?
C1 H1 0.9500 . ?
C1 C2 1.30(4) . ?
C2 H2 0.9500 . ?
C2 C3 1.48(4) . ?
C3 C4 1.40(4) . ?
C3 C6 1.46(3) . ?
C4 H4 0.9500 . ?
C4 C5 1.47(4) . ?
C5 H5 0.9500 . ?
C6 C7 1.42(4) . ?
C6 C19 1.24(3) . ?
C7 H7 0.9500 . ?
C7 C8 1.38(4) . ?
C8 H8 0.9500 . ?
C8 C9 1.48(3) . ?
C9 C10 1.41(3) . ?
C9 C18 1.37(4) . ?
C10 H10 0.9500 . ?
C10 C11 1.53(3) . ?
C11 C12 1.46(3) . ?
C11 C16 1.30(3) . ?
C12 H12 0.9500 . ?
C12 C13 1.39(3) . ?
C13 C14 1.38(4) . ?
C13 C20 1.48(3) . ?
C14 H14 0.9500 . ?
C14 C15 1.23(3) . ?
C15 H15 0.9500 . ?
C15 C16 1.41(3) . ?
C16 C17 1.35(3) . ?
C17 H17 0.9500 . ?
C17 C18 1.50(3) . ?
C18 C19 1.38(3) . ?
C19 H19 0.9500 . ?
C20 C21 1.48(4) . ?
C20 C24 1.33(3) . ?
C21 H21 0.9500 . ?
C21 C22 1.32(4) . ?
C22 H22 0.9500 . ?
C23 H23 0.9500 . ?
C23 C24 1.35(4) . ?
C24 H24 0.9500 . ?
C25 H25A 0.9900 . ?
C25 H25B 0.9900 . ?
C25 C26 1.79(4) . ?
C26 C27 1.44(4) . ?
C26 C31 1.23(3) . ?
C27 H27 0.9500 . ?
C27 C28 1.26(3) . ?
C28 H28 0.9500 . ?
C28 C29 1.49(3) . ?
C29 C30 1.14(3) . ?
C29 C32 1.46(3) . ?
C30 H30 0.9500 . ?
C30 C31 1.55(4) . ?
C31 H31 0.9500 . ?
C32 H32A 0.9900 . ?
C32 H32B 0.9900 . ?
C33 H33 0.9500 . ?
C33 C34 1.33(2) . ?
C34 H34 0.9500 . ?
C34 C35 1.31(3) . ?
C35 C36 1.42(3) . ?
C35 C38 1.50(2) . ?
C36 H36 0.9500 . ?
C36 C37 1.36(2) . ?
C37 H37 0.9500 . ?
C38 C39 1.37(2) . ?
C38 C51 1.47(2) . ?
C39 H39 0.9500 . ?
C39 C40 1.55(2) . ?
C40 C41 1.29(3) . ?
C40 C49 1.44(2) . ?
C41 H41 0.9500 . ?
C41 C42 1.46(3) . ?
C42 C43 1.51(3) . ?
C42 C47 1.29(3) . ?
C43 H43 0.9500 . ?
C43 C44 1.32(3) . ?
C44 H44 0.9500 . ?
C44 C45 1.40(3) . ?
C45 C46 1.40(3) . ?
C45 C52 1.47(3) . ?
C46 H46 0.9500 . ?
C46 C47 1.44(2) . ?
C47 C48 1.44(2) . ?
C48 H48 0.9500 . ?
C48 C49 1.42(2) . ?
C49 C50 1.40(2) . ?
C50 H50 0.9500 . ?
C50 C51 1.45(2) . ?
C51 H51 0.9500 . ?
C52 C53 1.39(3) . ?
C52 C56 1.31(4) . ?
C53 H53 0.9500 . ?
C53 C54 1.41(4) . ?
C54 H54 0.9500 . ?
C55 H55 0.9500 . ?
C55 C56 1.47(3) . ?
C56 H56 0.9500 . ?
C57 H57A 0.9900 . ?
C57 H57B 0.9900 . ?
C57 C58 1.47(4) . ?
C58 C59 1.391(14) . ?
C58 C63 1.391(14) . ?
C59 H59 0.9500 . ?
C59 C60 1.391(14) . ?
C60 H60 0.9500 . ?
C60 C61 1.399(14) . ?
C61 C62 1.391(14) . ?
C61 C64 1.61(4) . ?
C62 H62 0.9500 . ?
C62 C63 1.386(14) . ?
C63 H63 0.9500 . ?
C64 H64A 0.9900 . ?
C64 H64B 0.9900 . ?
P3 F13 1.552(18) . ?
P3 F14 1.542(18) . ?
P3 F15 1.556(16) . ?
P3 F16 1.558(17) . ?
P3 F17 1.544(17) . ?
P3 F18 1.548(15) . ?
P1 F1 1.547(10) . ?
P1 F2 1.586(10) . ?
P1 F3 1.533(13) . ?
P1 F4 1.566(13) . ?
P1 F5 1.565(13) . ?
P1 F6 1.562(13) . ?
P2 F7 1.616(14) . ?
P2 F8 1.624(15) . ?
P2 F9 1.517(19) . ?
P2 F10 1.519(16) . ?
P2 F11 1.717(19) . ?
P2 F12 1.469(18) . ?
P5 F22 1.578(13) . ?
P5 F23 1.609(13) . ?
P5 F24 1.577(13) . ?
P5 F25 1.527(13) . ?
P5 F26 1.603(12) . ?
P5 F27 1.499(14) . ?
N13 C65 1.12(4) . ?
C65 C66 1.42(3) . ?
C66 H66A 0.9800 . ?
C66 H66B 0.9800 . ?
C66 H66C 0.9800 . ?
P4 F19 1.523(13) . ?
P4 F20 1.540(14) . ?
P4 F21 1.551(16) . ?

loop_
_twin_individual_id
_twin_individual_mass_fraction_refined
1 0.49(13)
2 0.51(13)
